data_4025136
loop_
_publ_author_name
'Baolu Shi'
'Alexander J. Blake'
'William Lewis'
'Ian B. Campbell'
'Brian D. Judkins'
'Christopher J. Moody'

_publ_section_title
;
 Rhodium Carbene Routes to Oxazoles and Thiazoles. Catalyst Effects in the
 Synthesis of Oxazole and Thiazole Carboxylates, Phosphonates, and
 Sulfones
;
_journal_name_full 'Journal of Organic Chemistry'
_journal_page_first 152
_journal_page_last 161
_journal_paper_doi 10.1021/jo902256r
_journal_volume 75
_journal_year 2010
_chemical_formula_moiety 'C12 H10 Cl N O3'
_chemical_formula_sum 'C12 H10 Cl N O3'
_chemical_formula_weight 251.66
_chemical_name_systematic
; 
 ? 
;
_space_group_IT_number 14
_symmetry_cell_setting monoclinic
_symmetry_space_group_name_Hall '-P 2yn'
_symmetry_space_group_name_H-M 'P 1 21/n 1'
_atom_sites_solution_hydrogens geom
_atom_sites_solution_primary direct
_atom_sites_solution_secondary difmap
_audit_creation_method SHELXL-97
_audit_update_record
;
Collected by: WL (26/5/2009)
Processed by: WL (27/5/2009)
Structure Solution by: WL (27/5/2009)
Structure Refinement by: WL (28/5/2009)
CIF checked (AJB/WL only): WL (29/5/2009)
;
_cell_angle_alpha 90.00
_cell_angle_beta 91.5410(10)
_cell_angle_gamma 90.00
_cell_formula_units_Z 4
_cell_length_a 8.0491(6)
_cell_length_b 11.8783(9)
_cell_length_c 11.8348(9)
_cell_measurement_reflns_used 4788
_cell_measurement_temperature 150(2)
_cell_measurement_theta_max 27.51
_cell_measurement_theta_min 2.43
_cell_volume 1131.11(15)
_computing_cell_refinement 'Bruker SAINT version 6.36A (Bruker, 2002)'
_computing_data_collection 'Bruker SMART version 5.625 (Bruker, 2001)'
_computing_data_reduction 'Bruker SAINT; SHELXTL (Sheldrick, 2008)'
_computing_molecular_graphics ' ?'
_computing_publication_material 'enCIFer(Allen et al.,2004);PLATON(Spek,2003)'
_computing_structure_refinement 'SHELXL-97 (Sheldrick, 2008)'
_computing_structure_solution 'SHELXS-97 (Sheldrick, 2008)'
_diffrn_ambient_temperature 150(2)
_diffrn_detector_area_resol_mean 8.366
_diffrn_measured_fraction_theta_full 0.980
_diffrn_measured_fraction_theta_max 0.980
_diffrn_measurement_device_type 'Bruker SMART APEX CCD area detector'
_diffrn_measurement_method \w
_diffrn_radiation_monochromator graphite
_diffrn_radiation_source 'sealed tube'
_diffrn_radiation_type MoK\a
_diffrn_radiation_wavelength 0.71073
_diffrn_reflns_av_R_equivalents 0.0134
_diffrn_reflns_av_sigmaI/netI 0.0159
_diffrn_reflns_limit_h_max 10
_diffrn_reflns_limit_h_min -5
_diffrn_reflns_limit_k_max 15
_diffrn_reflns_limit_k_min -15
_diffrn_reflns_limit_l_max 15
_diffrn_reflns_limit_l_min -14
_diffrn_reflns_number 6751
_diffrn_reflns_theta_full 27.50
_diffrn_reflns_theta_max 27.51
_diffrn_reflns_theta_min 2.43
_diffrn_standards_decay_% 0
_diffrn_standards_number 0
_exptl_absorpt_coefficient_mu 0.332
_exptl_absorpt_correction_T_max 0.847
_exptl_absorpt_correction_T_min 0.785
_exptl_absorpt_correction_type multi-scan
_exptl_absorpt_process_details 'SADABS 2007/2'
_exptl_crystal_colour COLOURLESS
_exptl_crystal_density_diffrn 1.478
_exptl_crystal_density_method 'not measured'
_exptl_crystal_description BLOCK
_exptl_crystal_F_000 520
_exptl_crystal_size_max 0.66
_exptl_crystal_size_mid 0.56
_exptl_crystal_size_min 0.50
_refine_diff_density_max 0.287
_refine_diff_density_min -0.194
_refine_diff_density_rms 0.042
_refine_ls_extinction_method none
_refine_ls_goodness_of_fit_ref 1.039
_refine_ls_hydrogen_treatment constr
_refine_ls_matrix_type full
_refine_ls_number_parameters 155
_refine_ls_number_reflns 2554
_refine_ls_number_restraints 0
_refine_ls_restrained_S_all 1.039
_refine_ls_R_factor_all 0.0334
_refine_ls_R_factor_gt 0.0314
_refine_ls_shift/su_max 0.001
_refine_ls_shift/su_mean 0.000
_refine_ls_structure_factor_coef Fsqd
_refine_ls_weighting_details 'calc w=1/[\s^2^(Fo^2^)+(0.0523P)^2^+0.2504P] where P=(Fo^2^+2Fc^2^)/3'
_refine_ls_weighting_scheme calc
_refine_ls_wR_factor_gt 0.0870
_refine_ls_wR_factor_ref 0.0887
_reflns_number_gt 2368
_reflns_number_total 2554
_reflns_threshold_expression >2\s(I)
_cod_data_source_file jo902256r_si_002.cif
_cod_data_source_block phnocl
_cod_depositor_comments
;
The following automatic conversions were performed:

'_symmetry_cell_setting' value 'Monoclinic' changed to 'monoclinic'
according to the built-in table from CIF Core dictionary named
'cif_core.dic' version 2.4.1 from
2010-06-29.

'_exptl_absorpt_correction_type' value 'MULTI-SCAN'
changed to 'multi-scan' according to the built-in table from CIF Core
dictionary named 'cif_core.dic' version 2.4.1 from 2010-06-29.

Automatic conversion script
Id: cif_fix_values 1646 2011-03-28 12:23:43Z adriana 
;
_cod_original_sg_symbol_H-M 'P 21/n'
_cod_database_code 4025136

loop_
_symmetry_equiv_pos_as_xyz
'x, y, z'
'-x+1/2, y+1/2, -z+1/2'
'-x, -y, -z'
'x-1/2, -y-1/2, z-1/2'

loop_
_atom_site_label
_atom_site_type_symbol
_atom_site_fract_x
_atom_site_fract_y
_atom_site_fract_z
_atom_site_U_iso_or_equiv
_atom_site_adp_type
_atom_site_occupancy
_atom_site_symmetry_multiplicity
_atom_site_calc_flag
_atom_site_refinement_flags
_atom_site_disorder_assembly
_atom_site_disorder_group
O1 O 0.05670(9) 0.08788(6) 0.70691(6) 0.02804(18) Uani 1 1 d . . .
C2 C -0.02340(14) 0.18532(9) 0.73272(9) 0.0270(2) Uani 1 1 d . . .
N3 N 0.05828(12) 0.27553(8) 0.70697(8) 0.0296(2) Uani 1 1 d . . .
C4 C 0.20353(14) 0.23537(9) 0.66014(9) 0.0274(2) Uani 1 1 d . . .
C5 C 0.20307(13) 0.12109(9) 0.66083(9) 0.0272(2) Uani 1 1 d . . .
C6 C -0.18416(14) 0.17532(9) 0.78611(9) 0.0275(2) Uani 1 1 d . . .
C7 C -0.26420(15) 0.27153(10) 0.82452(10) 0.0338(3) Uani 1 1 d . . .
H7A H -0.2142 0.3434 0.8162 0.041 Uiso 1 1 calc R . .
C8 C -0.41706(16) 0.26188(12) 0.87493(11) 0.0410(3) Uani 1 1 d . . .
H8A H -0.4725 0.3274 0.9004 0.049 Uiso 1 1 calc R . .
C9 C -0.48925(16) 0.15678(13) 0.88828(11) 0.0421(3) Uani 1 1 d . . .
H9A H -0.5942 0.1507 0.9227 0.051 Uiso 1 1 calc R . .
C10 C -0.40928(16) 0.06080(12) 0.85181(11) 0.0400(3) Uani 1 1 d . . .
H10A H -0.4585 -0.0111 0.8618 0.048 Uiso 1 1 calc R . .
C11 C -0.25707(15) 0.06994(10) 0.80062(10) 0.0339(3) Uani 1 1 d . . .
H11A H -0.2021 0.0042 0.7753 0.041 Uiso 1 1 calc R . .
C12 C 0.32889(14) 0.31487(9) 0.61766(9) 0.0301(2) Uani 1 1 d . . .
O13 O 0.31847(12) 0.41535(7) 0.62454(8) 0.0435(2) Uani 1 1 d . . .
O14 O 0.45385(10) 0.25931(7) 0.57027(8) 0.0353(2) Uani 1 1 d . . .
C15 C 0.58520(16) 0.32707(11) 0.52517(12) 0.0395(3) Uani 1 1 d . . .
H15A H 0.6468 0.2827 0.4705 0.059 Uiso 1 1 calc R . .
H15B H 0.6608 0.3511 0.5868 0.059 Uiso 1 1 calc R . .
H15C H 0.5372 0.3935 0.4876 0.059 Uiso 1 1 calc R . .
C16 C 0.31836(14) 0.03101(9) 0.62859(10) 0.0308(2) Uani 1 1 d . . .
H16A H 0.3259 -0.0259 0.6896 0.037 Uiso 1 1 calc R . .
H16B H 0.4306 0.0631 0.6188 0.037 Uiso 1 1 calc R . .
Cl17 Cl 0.24843(4) -0.03584(2) 0.49833(2) 0.03843(12) Uani 1 1 d . . .

loop_
_atom_site_aniso_label
_atom_site_aniso_U_11
_atom_site_aniso_U_22
_atom_site_aniso_U_33
_atom_site_aniso_U_23
_atom_site_aniso_U_13
_atom_site_aniso_U_12
O1 0.0271(4) 0.0241(4) 0.0332(4) 0.0005(3) 0.0072(3) 0.0018(3)
C2 0.0300(5) 0.0244(5) 0.0267(5) -0.0010(4) 0.0027(4) 0.0028(4)
N3 0.0326(5) 0.0262(5) 0.0303(5) -0.0017(3) 0.0061(4) 0.0007(4)
C4 0.0291(5) 0.0267(5) 0.0268(5) -0.0016(4) 0.0044(4) -0.0011(4)
C5 0.0257(5) 0.0275(5) 0.0285(5) 0.0007(4) 0.0047(4) -0.0001(4)
C6 0.0274(5) 0.0296(5) 0.0256(5) -0.0007(4) 0.0029(4) 0.0028(4)
C7 0.0349(6) 0.0314(6) 0.0354(6) -0.0012(4) 0.0048(5) 0.0057(5)
C8 0.0345(6) 0.0483(7) 0.0403(6) -0.0061(5) 0.0058(5) 0.0135(5)
C9 0.0273(6) 0.0621(8) 0.0374(6) -0.0017(6) 0.0074(5) 0.0026(5)
C10 0.0353(6) 0.0459(7) 0.0390(6) -0.0005(5) 0.0077(5) -0.0075(5)
C11 0.0333(6) 0.0319(6) 0.0368(6) -0.0033(4) 0.0070(5) -0.0011(4)
C12 0.0333(6) 0.0285(5) 0.0286(5) -0.0021(4) 0.0041(4) -0.0043(4)
O13 0.0505(6) 0.0272(4) 0.0538(6) -0.0053(4) 0.0176(4) -0.0073(4)
O14 0.0322(4) 0.0305(4) 0.0438(5) 0.0005(3) 0.0126(4) -0.0046(3)
C15 0.0350(6) 0.0409(7) 0.0432(7) 0.0015(5) 0.0105(5) -0.0110(5)
C16 0.0286(5) 0.0276(5) 0.0365(6) 0.0004(4) 0.0064(4) 0.0023(4)
Cl17 0.04127(19) 0.03212(18) 0.04245(19) -0.00745(11) 0.01110(14) 0.00121(11)

loop_
_atom_type_symbol
_atom_type_description
_atom_type_scat_dispersion_real
_atom_type_scat_dispersion_imag
_atom_type_scat_source
C C 0.0033 0.0016 'International Tables Vol C Tables 4.2.6.8 and 6.1.1.4'
H H 0.0000 0.0000 'International Tables Vol C Tables 4.2.6.8 and 6.1.1.4'
N N 0.0061 0.0033 'International Tables Vol C Tables 4.2.6.8 and 6.1.1.4'
O O 0.0106 0.0060 'International Tables Vol C Tables 4.2.6.8 and 6.1.1.4'
Cl Cl 0.1484 0.1585 'International Tables Vol C Tables 4.2.6.8 and 6.1.1.4'

loop_
_geom_angle_atom_site_label_1
_geom_angle_atom_site_label_2
_geom_angle_atom_site_label_3
_geom_angle
_geom_angle_site_symmetry_1
_geom_angle_site_symmetry_3
_geom_angle_publ_flag
C2 O1 C5 105.18(8) . . ?
N3 C2 O1 113.74(10) . . ?
N3 C2 C6 129.00(10) . . ?
O1 C2 C6 117.25(9) . . ?
C2 N3 C4 104.30(9) . . ?
C5 C4 N3 109.75(10) . . ?
C5 C4 C12 129.95(10) . . ?
N3 C4 C12 120.30(10) . . ?
C4 C5 O1 107.03(9) . . ?
C4 C5 C16 136.29(10) . . ?
O1 C5 C16 116.65(9) . . ?
C7 C6 C11 119.72(11) . . ?
C7 C6 C2 119.81(10) . . ?
C11 C6 C2 120.46(10) . . ?
C8 C7 C6 119.71(12) . . ?
C8 C7 H7A 120.1 . . ?
C6 C7 H7A 120.1 . . ?
C7 C8 C9 120.17(12) . . ?
C7 C8 H8A 119.9 . . ?
C9 C8 H8A 119.9 . . ?
C10 C9 C8 120.39(12) . . ?
C10 C9 H9A 119.8 . . ?
C8 C9 H9A 119.8 . . ?
C9 C10 C11 119.73(12) . . ?
C9 C10 H10A 120.1 . . ?
C11 C10 H10A 120.1 . . ?
C10 C11 C6 120.27(11) . . ?
C10 C11 H11A 119.9 . . ?
C6 C11 H11A 119.9 . . ?
O13 C12 O14 125.01(11) . . ?
O13 C12 C4 124.22(11) . . ?
O14 C12 C4 110.77(9) . . ?
C12 O14 C15 116.51(9) . . ?
O14 C15 H15A 109.5 . . ?
O14 C15 H15B 109.5 . . ?
H15A C15 H15B 109.5 . . ?
O14 C15 H15C 109.5 . . ?
H15A C15 H15C 109.5 . . ?
H15B C15 H15C 109.5 . . ?
C5 C16 Cl17 110.82(8) . . ?
C5 C16 H16A 109.5 . . ?
Cl17 C16 H16A 109.5 . . ?
C5 C16 H16B 109.5 . . ?
Cl17 C16 H16B 109.5 . . ?
H16A C16 H16B 108.1 . . ?

loop_
_geom_bond_atom_site_label_1
_geom_bond_atom_site_label_2
_geom_bond_distance
_geom_bond_site_symmetry_2
_geom_bond_publ_flag
O1 C2 1.3635(13) . ?
O1 C5 1.3695(13) . ?
C2 N3 1.2978(15) . ?
C2 C6 1.4600(16) . ?
N3 C4 1.3915(14) . ?
C4 C5 1.3576(15) . ?
C4 C12 1.4798(15) . ?
C5 C16 1.4734(15) . ?
C6 C7 1.3941(15) . ?
C6 C11 1.3950(16) . ?
C7 C8 1.3865(18) . ?
C7 H7A 0.9500 . ?
C8 C9 1.388(2) . ?
C8 H8A 0.9500 . ?
C9 C10 1.384(2) . ?
C9 H9A 0.9500 . ?
C10 C11 1.3856(17) . ?
C10 H10A 0.9500 . ?
C11 H11A 0.9500 . ?
C12 O13 1.1994(15) . ?
C12 O14 1.3386(14) . ?
O14 C15 1.4425(14) . ?
C15 H15A 0.9800 . ?
C15 H15B 0.9800 . ?
C15 H15C 0.9800 . ?
C16 Cl17 1.8102(12) . ?
C16 H16A 0.9900 . ?
C16 H16B 0.9900 . ?

loop_
_geom_torsion_atom_site_label_1
_geom_torsion_atom_site_label_2
_geom_torsion_atom_site_label_3
_geom_torsion_atom_site_label_4
_geom_torsion
_geom_torsion_site_symmetry_1
_geom_torsion_site_symmetry_2
_geom_torsion_site_symmetry_3
_geom_torsion_site_symmetry_4
_geom_torsion_publ_flag
C5 O1 C2 N3 0.21(12) . . . . ?
C5 O1 C2 C6 -178.76(9) . . . . ?
O1 C2 N3 C4 0.20(12) . . . . ?
C6 C2 N3 C4 179.01(11) . . . . ?
C2 N3 C4 C5 -0.54(12) . . . . ?
C2 N3 C4 C12 178.74(10) . . . . ?
N3 C4 C5 O1 0.68(12) . . . . ?
C12 C4 C5 O1 -178.51(10) . . . . ?
N3 C4 C5 C16 -177.23(12) . . . . ?
C12 C4 C5 C16 3.6(2) . . . . ?
C2 O1 C5 C4 -0.53(11) . . . . ?
C2 O1 C5 C16 177.85(9) . . . . ?
N3 C2 C6 C7 -5.07(18) . . . . ?
O1 C2 C6 C7 173.71(10) . . . . ?
N3 C2 C6 C11 175.95(11) . . . . ?
O1 C2 C6 C11 -5.27(15) . . . . ?
C11 C6 C7 C8 -1.19(18) . . . . ?
C2 C6 C7 C8 179.83(10) . . . . ?
C6 C7 C8 C9 0.73(19) . . . . ?
C7 C8 C9 C10 0.2(2) . . . . ?
C8 C9 C10 C11 -0.7(2) . . . . ?
C9 C10 C11 C6 0.21(19) . . . . ?
C7 C6 C11 C10 0.72(18) . . . . ?
C2 C6 C11 C10 179.70(11) . . . . ?
C5 C4 C12 O13 -177.67(12) . . . . ?
N3 C4 C12 O13 3.22(17) . . . . ?
C5 C4 C12 O14 2.73(17) . . . . ?
N3 C4 C12 O14 -176.39(10) . . . . ?
O13 C12 O14 C15 0.39(17) . . . . ?
C4 C12 O14 C15 179.99(10) . . . . ?
C4 C5 C16 Cl17 -105.94(14) . . . . ?
O1 C5 C16 Cl17 76.30(11) . . . . ?

loop_
_cod_related_entry_id
_cod_related_entry_database
_cod_related_entry_code
1 ChemSpider 30659115
